data_4505551
loop_
_publ_author_name
'Li, Bo'
'Zang, Shuang-Quan'
'Ji, Can'
'Hou, Hong-Wei'
'Mak, Thomas C. W.'

_publ_section_title
;
 Syntheses, Structures, and Properties of Silver--Organic Frameworks
 Constructed with
 1,1&#x2032;-Biphenyl-2,2&#x2032;,6,6&#x2032;-tetracarboxylic Acid
;
_journal_issue 3
_journal_name_full 'Crystal Growth &amp; Design'
_journal_page_first 1443
_journal_paper_doi 10.1021/cg2015447
_journal_volume 12
_journal_year 2012
_chemical_formula_sum 'C36 H28 Ag2 N4 O10'
_chemical_formula_weight 892.36
_chemical_name_systematic
; 
 ? 
;
_space_group_IT_number 13
_symmetry_cell_setting monoclinic
_symmetry_space_group_name_Hall '-P 2yc'
_symmetry_space_group_name_H-M 'P 1 2/c 1'
_atom_sites_solution_hydrogens geom
_atom_sites_solution_primary direct
_atom_sites_solution_secondary difmap
_audit_creation_method SHELXL-97
_cell_angle_alpha 90.00
_cell_angle_beta 110.823(8)
_cell_angle_gamma 90.00
_cell_formula_units_Z 4
_cell_length_a 13.6268(13)
_cell_length_b 11.3907(9)
_cell_length_c 22.824(3)
_cell_measurement_reflns_used 2983
_cell_measurement_temperature 296
_cell_measurement_theta_max 29.0541
_cell_measurement_theta_min 2.8587
_cell_volume 3311.3(6)
_computing_structure_refinement 'SHELXL-97 (Sheldrick, 1997)'
_computing_structure_solution 'SHELXS-97 (Sheldrick, 1990)'
_diffrn_ambient_temperature 296
_diffrn_measured_fraction_theta_full 0.997
_diffrn_measured_fraction_theta_max 0.997
_diffrn_radiation_monochromator graphite
_diffrn_radiation_source 'fine-focus sealed tube'
_diffrn_radiation_type MoK\a
_diffrn_radiation_wavelength 0.71073
_diffrn_reflns_av_R_equivalents 0.1083
_diffrn_reflns_av_sigmaI/netI 0.2083
_diffrn_reflns_limit_h_max 16
_diffrn_reflns_limit_h_min -15
_diffrn_reflns_limit_k_max 13
_diffrn_reflns_limit_k_min -13
_diffrn_reflns_limit_l_max 19
_diffrn_reflns_limit_l_min -27
_diffrn_reflns_number 13081
_diffrn_reflns_theta_full 25.00
_diffrn_reflns_theta_max 25.00
_diffrn_reflns_theta_min 3.20
_exptl_absorpt_coefficient_mu 1.251
_exptl_absorpt_correction_T_max 0.8249
_exptl_absorpt_correction_T_min 0.7880
_exptl_absorpt_correction_type multi-scan
_exptl_absorpt_process_details SADABS(2009)
_exptl_crystal_density_diffrn 1.790
_exptl_crystal_density_method 'not measured'
_exptl_crystal_F_000 1784
_exptl_crystal_size_max 0.20
_exptl_crystal_size_mid 0.18
_exptl_crystal_size_min 0.16
_refine_diff_density_max 1.077
_refine_diff_density_min -0.849
_refine_diff_density_rms 0.134
_refine_ls_extinction_method none
_refine_ls_goodness_of_fit_ref 0.939
_refine_ls_hydrogen_treatment constr
_refine_ls_matrix_type full
_refine_ls_number_parameters 469
_refine_ls_number_reflns 5828
_refine_ls_number_restraints 36
_refine_ls_restrained_S_all 0.939
_refine_ls_R_factor_all 0.2022
_refine_ls_R_factor_gt 0.0821
_refine_ls_shift/su_max 0.000
_refine_ls_shift/su_mean 0.000
_refine_ls_structure_factor_coef Fsqd
_refine_ls_weighting_details 'calc w=1/[\s^2^(Fo^2^)+(0.0002P)^2^+0.0000P] where P=(Fo^2^+2Fc^2^)/3'
_refine_ls_weighting_scheme calc
_refine_ls_wR_factor_gt 0.1043
_refine_ls_wR_factor_ref 0.1311
_reflns_number_gt 2417
_reflns_number_total 5828
_reflns_threshold_expression >2sigma(I)
_cod_data_source_file cg2015447_si_002.cif
_cod_data_source_block 3
_cod_original_sg_symbol_H-M 'P 2/c'
_cod_database_code 4505551

loop_
_symmetry_equiv_pos_as_xyz
'x, y, z'
'-x, y, -z+1/2'
'-x, -y, -z'
'x, -y, z-1/2'

loop_
_atom_site_label
_atom_site_type_symbol
_atom_site_fract_x
_atom_site_fract_y
_atom_site_fract_z
_atom_site_U_iso_or_equiv
_atom_site_adp_type
_atom_site_occupancy
_atom_site_symmetry_multiplicity
_atom_site_calc_flag
_atom_site_refinement_flags
Ag1 Ag 0.87817(8) 1.11608(7) 0.74087(4) 0.0512(3) Uani 1 1 d .
N1 N 0.8656(7) 0.9280(7) 0.7466(4) 0.032(2) Uani 1 1 d .
N2 N 0.8700(6) 0.3061(7) 0.7446(4) 0.033(2) Uani 1 1 d .
N3 N 0.5630(7) 1.0125(7) 0.1882(4) 0.036(2) Uani 1 1 d .
N4 N 0.5620(7) 0.3893(7) 0.1935(4) 0.036(2) Uani 1 1 d .
O1 O 0.9637(6) 1.1046(7) 0.6400(3) 0.061(2) Uani 1 1 d .
O2 O 0.7849(6) 1.1202(6) 0.6115(3) 0.048(2) Uani 1 1 d .
O3 O 0.6563(6) 1.1763(6) 0.3243(3) 0.049(2) Uani 1 1 d .
O4 O 0.7732(6) 1.3105(6) 0.3717(3) 0.050(2) Uani 1 1 d .
H4 H 0.8250 1.3159 0.4039 0.075 Uiso 1 1 calc R
O5 O 0.9534(6) 1.3232(6) 0.4524(4) 0.052(2) Uani 1 1 d .
O6 O 1.0362(7) 1.3715(7) 0.5521(4) 0.064(2) Uani 1 1 d .
O7 O 0.6217(6) 1.1095(7) 0.5237(4) 0.055(2) Uani 1 1 d .
H7 H 0.6823 1.1147 0.5484 0.082 Uiso 1 1 calc R
O8 O 0.5105(7) 1.2207(8) 0.4507(4) 0.082(3) Uani 1 1 d .
C1 C 0.9234(8) 0.8689(9) 0.7957(5) 0.037(3) Uani 1 1 d .
H1 H 0.9660 0.9110 0.8303 0.044 Uiso 1 1 calc R
C2 C 0.9254(8) 0.7464(8) 0.7998(5) 0.030(3) Uani 1 1 d .
H2' H 0.9676 0.7082 0.8360 0.036 Uiso 1 1 calc R
C3 C 0.8618(9) 0.6830(8) 0.7473(5) 0.032(3) Uani 1 1 d .
C4 C 0.8020(9) 0.7453(9) 0.6960(5) 0.044(3) Uani 1 1 d .
H4A H 0.7599 0.7056 0.6603 0.053 Uiso 1 1 calc R
C5 C 0.8032(8) 0.8661(9) 0.6965(4) 0.033(3) Uani 1 1 d .
H5A H 0.7600 0.9064 0.6614 0.040 Uiso 1 1 calc R
C6 C 0.8677(7) 0.5535(8) 0.7497(4) 0.023(2) Uani 1 1 d U
C7 C 0.8959(8) 0.4833(8) 0.8022(5) 0.039(3) Uani 1 1 d .
H7' H 0.9126 0.5192 0.8411 0.047 Uiso 1 1 calc R
C8 C 0.9007(8) 0.3653(8) 0.8001(5) 0.040(3) Uani 1 1 d .
H8 H 0.9256 0.3233 0.8375 0.047 Uiso 1 1 calc R
C9 C 0.8395(10) 0.3731(10) 0.6928(5) 0.058(4) Uani 1 1 d .
H9 H 0.8204 0.3353 0.6542 0.069 Uiso 1 1 calc R
C10 C 0.8347(8) 0.4913(8) 0.6928(4) 0.030(3) Uani 1 1 d .
H10 H 0.8094 0.5319 0.6550 0.036 Uiso 1 1 calc R
C11 C 0.5147(10) 0.9493(11) 0.1366(6) 0.061(4) Uani 1 1 d U
H11 H 0.4782 0.9880 0.0993 0.074 Uiso 1 1 calc R
C12 C 0.5176(9) 0.8266(9) 0.1372(5) 0.051(3) Uani 1 1 d .
H12 H 0.4821 0.7860 0.1004 0.061 Uiso 1 1 calc R
C13 C 0.5708(8) 0.7648(8) 0.1899(5) 0.031(3) Uani 1 1 d .
C14 C 0.6220(8) 0.8303(10) 0.2413(5) 0.044(3) Uani 1 1 d .
H14 H 0.6616 0.7925 0.2782 0.053 Uiso 1 1 calc R
C15 C 0.6172(8) 0.9531(9) 0.2405(6) 0.046(3) Uani 1 1 d .
H15 H 0.6524 0.9945 0.2771 0.056 Uiso 1 1 calc R
C16 C 0.5665(7) 0.6368(8) 0.1907(4) 0.024(2) Uani 1 1 d .
C17 C 0.5089(9) 0.5666(9) 0.1394(5) 0.046(3) Uani 1 1 d U
H17 H 0.4704 0.6031 0.1017 0.056 Uiso 1 1 calc R
C18 C 0.5072(10) 0.4470(9) 0.1425(5) 0.056(4) Uani 1 1 d .
H18 H 0.4660 0.4050 0.1074 0.067 Uiso 1 1 calc R
C19 C 0.6174(8) 0.4517(8) 0.2427(5) 0.035(3) Uani 1 1 d .
H19 H 0.6548 0.4118 0.2794 0.041 Uiso 1 1 calc R
C20 C 0.6233(8) 0.5715(9) 0.2431(5) 0.033(3) Uani 1 1 d U
H20 H 0.6660 0.6099 0.2791 0.039 Uiso 1 1 calc R
C21 C 0.7838(8) 1.1249(9) 0.4226(5) 0.031(3) Uani 1 1 d .
C22 C 0.8137(9) 1.0141(10) 0.4098(6) 0.052(4) Uani 1 1 d .
H22 H 0.7995 0.9930 0.3682 0.062 Uiso 1 1 calc R
C23 C 0.8627(10) 0.9356(10) 0.4553(6) 0.052(3) Uani 1 1 d .
H23 H 0.8793 0.8608 0.4455 0.062 Uiso 1 1 calc R
C24 C 0.8874(9) 0.9704(10) 0.5175(5) 0.050(3) Uani 1 1 d U
H24 H 0.9259 0.9201 0.5496 0.059 Uiso 1 1 calc R
C25 C 0.8561(8) 1.0773(9) 0.5323(5) 0.035(3) Uani 1 1 d .
C26 C 0.8097(8) 1.1571(8) 0.4858(4) 0.026(2) Uani 1 1 d .
C27 C 0.7305(9) 1.2063(9) 0.3694(5) 0.038(3) Uani 1 1 d .
C28 C 0.8728(9) 1.1035(9) 0.6000(5) 0.041(3) Uani 1 1 d U
C29 C 0.7795(9) 1.2780(9) 0.5027(5) 0.037(3) Uani 1 1 d .
C30 C 0.6761(8) 1.3015(10) 0.5027(5) 0.037(3) Uani 1 1 d .
C31 C 0.6500(10) 1.4132(11) 0.5166(5) 0.056(4) Uani 1 1 d .
H31 H 0.5841 1.4279 0.5185 0.067 Uiso 1 1 calc R
C32 C 0.7218(10) 1.5003(11) 0.5274(5) 0.051(3) Uani 1 1 d .
H32 H 0.7038 1.5761 0.5348 0.062 Uiso 1 1 calc R
C33 C 0.8234(10) 1.4777(10) 0.5274(5) 0.055(4) Uani 1 1 d .
H33 H 0.8722 1.5384 0.5365 0.066 Uiso 1 1 calc R
C34 C 0.8518(8) 1.3683(8) 0.5145(4) 0.027(2) Uani 1 1 d .
C35 C 0.9561(9) 1.3533(9) 0.5078(5) 0.039(3) Uani 1 1 d .
C36 C 0.5966(11) 1.2040(13) 0.4914(6) 0.055(4) Uani 1 1 d .
Ag2 Ag 0.55242(8) 0.19962(7) 0.19439(5) 0.0600(3) Uani 1 1 d .
O1W O 0.3323(8) 0.1656(10) 0.4760(5) 0.140(5) Uani 1 1 d .
H1WB H 0.3875 0.1813 0.4683 0.168 Uiso 1 1 d R
H1WA H 0.3315 0.2059 0.5071 0.210 Uiso 1 1 d R
O2W O 0.2579(9) 0.3374(15) 0.6027(6) 0.244(9) Uani 1 1 d .
H2WA H 0.1919 0.3486 0.5875 0.293 Uiso 1 1 d R
H2WB H 0.2704 0.2641 0.6064 0.366 Uiso 1 1 d R

loop_
_atom_site_aniso_label
_atom_site_aniso_U_11
_atom_site_aniso_U_22
_atom_site_aniso_U_33
_atom_site_aniso_U_23
_atom_site_aniso_U_13
_atom_site_aniso_U_12
Ag1 0.0755(7) 0.0198(5) 0.0593(7) 0.0001(5) 0.0253(6) 0.0008(5)
N1 0.033(6) 0.027(5) 0.035(6) 0.007(5) 0.010(5) -0.007(5)
N2 0.037(6) 0.018(5) 0.036(6) -0.010(5) 0.003(5) -0.011(5)
N3 0.032(5) 0.021(5) 0.038(6) 0.016(4) -0.008(5) 0.008(4)
N4 0.040(6) 0.013(5) 0.049(6) 0.008(5) 0.006(5) 0.012(5)
O1 0.072(7) 0.064(6) 0.032(5) 0.008(4) -0.001(5) 0.017(5)
O2 0.069(6) 0.048(5) 0.032(5) 0.000(4) 0.025(5) 0.000(4)
O3 0.058(6) 0.049(5) 0.019(4) -0.009(4) -0.012(4) 0.005(4)
O4 0.075(6) 0.048(5) 0.030(5) 0.004(4) 0.022(5) -0.005(5)
O5 0.055(6) 0.059(5) 0.053(5) -0.018(4) 0.033(5) -0.020(4)
O6 0.054(6) 0.074(6) 0.058(6) -0.013(5) 0.013(5) -0.021(5)
O7 0.055(6) 0.052(5) 0.061(6) 0.012(5) 0.025(5) 0.001(5)
O8 0.061(7) 0.087(8) 0.078(8) 0.030(6) 0.001(6) -0.020(6)
C1 0.050(8) 0.028(6) 0.042(7) -0.007(6) 0.028(7) -0.013(6)
C2 0.038(7) 0.021(6) 0.029(6) -0.007(5) 0.007(6) -0.008(5)
C3 0.051(8) 0.020(6) 0.025(6) -0.007(5) 0.012(6) -0.010(6)
C4 0.053(9) 0.024(7) 0.056(9) -0.011(6) 0.020(7) -0.019(6)
C5 0.041(7) 0.031(7) 0.016(6) 0.007(5) -0.004(5) -0.006(6)
C6 0.023(3) 0.020(3) 0.025(3) 0.0001(19) 0.008(2) -0.0009(19)
C7 0.071(9) 0.015(6) 0.031(7) -0.009(5) 0.019(7) 0.001(6)
C8 0.054(8) 0.017(6) 0.041(7) -0.014(5) 0.009(6) -0.012(6)
C9 0.095(11) 0.046(8) 0.041(8) -0.010(7) 0.036(8) 0.001(8)
C10 0.050(7) 0.013(6) 0.018(6) -0.001(5) 0.002(5) 0.011(5)
C11 0.063(4) 0.058(4) 0.061(4) 0.001(2) 0.020(2) 0.000(2)
C12 0.078(10) 0.036(7) 0.018(6) 0.000(5) -0.010(6) 0.004(7)
C13 0.035(7) 0.019(6) 0.045(7) 0.007(5) 0.023(6) 0.016(5)
C14 0.031(7) 0.044(8) 0.039(8) -0.006(6) -0.011(6) 0.005(6)
C15 0.041(8) 0.017(6) 0.066(10) -0.016(6) 0.001(7) -0.004(6)
C16 0.030(6) 0.013(5) 0.024(6) 0.002(5) 0.006(5) 0.008(5)
C17 0.048(3) 0.042(3) 0.046(3) -0.001(2) 0.012(2) 0.001(2)
C18 0.102(11) 0.013(6) 0.034(7) 0.001(5) 0.001(8) 0.008(7)
C19 0.033(7) 0.020(6) 0.043(8) 0.000(5) 0.004(6) -0.009(5)
C20 0.033(3) 0.029(3) 0.033(3) 0.0003(19) 0.009(2) -0.0008(19)
C21 0.038(7) 0.023(6) 0.045(7) -0.003(6) 0.030(6) -0.011(6)
C22 0.061(9) 0.051(8) 0.053(9) -0.032(7) 0.034(8) -0.011(7)
C23 0.072(10) 0.026(7) 0.054(9) -0.012(6) 0.021(8) 0.002(7)
C24 0.050(4) 0.047(4) 0.048(4) 0.001(2) 0.014(2) 0.002(2)
C25 0.034(7) 0.040(7) 0.026(6) -0.002(5) 0.006(6) 0.010(6)
C26 0.037(6) 0.022(6) 0.019(6) 0.005(5) 0.011(5) 0.010(5)
C27 0.055(8) 0.023(6) 0.036(8) -0.007(6) 0.018(7) -0.014(6)
C28 0.042(3) 0.036(3) 0.041(3) 0.0004(19) 0.011(2) 0.001(2)
C29 0.052(8) 0.031(7) 0.035(7) 0.013(5) 0.024(7) 0.004(6)
C30 0.030(6) 0.050(8) 0.026(7) -0.013(6) 0.005(5) -0.011(6)
C31 0.066(10) 0.056(9) 0.054(9) -0.005(7) 0.031(8) 0.005(8)
C32 0.066(10) 0.052(9) 0.031(7) -0.003(6) 0.012(7) 0.020(8)
C33 0.074(10) 0.030(7) 0.061(9) 0.000(6) 0.023(8) 0.003(7)
C34 0.045(7) 0.013(5) 0.022(6) -0.001(5) 0.009(5) 0.003(5)
C35 0.044(8) 0.035(7) 0.032(7) -0.011(6) 0.004(6) -0.016(6)
C36 0.056(10) 0.068(10) 0.045(9) -0.013(8) 0.021(8) -0.008(9)
Ag2 0.0731(8) 0.0189(5) 0.0889(8) -0.0010(5) 0.0300(7) -0.0005(5)
O1W 0.065(8) 0.174(12) 0.167(12) -0.015(9) 0.025(8) -0.032(8)
O2W 0.068(9) 0.48(3) 0.154(13) 0.138(15) -0.004(9) -0.029(13)

loop_
_atom_type_symbol
_atom_type_description
_atom_type_scat_dispersion_real
_atom_type_scat_dispersion_imag
_atom_type_scat_source
C C 0.0033 0.0016 'International Tables Vol C Tables 4.2.6.8 and 6.1.1.4'
H H 0.0000 0.0000 'International Tables Vol C Tables 4.2.6.8 and 6.1.1.4'
Ag Ag -0.8971 1.1015 'International Tables Vol C Tables 4.2.6.8 and 6.1.1.4'
N N 0.0061 0.0033 'International Tables Vol C Tables 4.2.6.8 and 6.1.1.4'
O O 0.0106 0.0060 'International Tables Vol C Tables 4.2.6.8 and 6.1.1.4'

loop_
_geom_angle_atom_site_label_1
_geom_angle_atom_site_label_2
_geom_angle_atom_site_label_3
_geom_angle
_geom_angle_site_symmetry_1
_geom_angle_site_symmetry_3
N1 Ag1 N2 169.0(3) . 1_565
N1 Ag1 Ag1 95.4(2) . 2_756
N2 Ag1 Ag1 93.5(2) 1_565 2_756
C1 N1 C5 117.5(9) . .
C1 N1 Ag1 121.9(8) . .
C5 N1 Ag1 120.3(7) . .
C9 N2 C8 115.7(9) . .
C9 N2 Ag1 122.4(7) . 1_545
C8 N2 Ag1 121.8(7) . 1_545
C11 N3 C15 117.0(9) . .
C11 N3 Ag2 124.7(8) . 1_565
C15 N3 Ag2 118.1(7) . 1_565
C18 N4 C19 117.3(9) . .
C18 N4 Ag2 119.4(8) . .
C19 N4 Ag2 123.3(7) . .
C27 O4 H4 109.5 . .
C36 O7 H7 109.5 . .
N1 C1 C2 124.3(10) . .
N1 C1 H1 117.8 . .
C2 C1 H1 117.8 . .
C1 C2 C3 117.7(10) . .
C1 C2 H2' 121.2 . .
C3 C2 H2' 121.2 . .
C4 C3 C2 117.7(10) . .
C4 C3 C6 124.0(10) . .
C2 C3 C6 118.2(10) . .
C3 C4 C5 120.8(11) . .
C3 C4 H4A 119.6 . .
C5 C4 H4A 119.6 . .
N1 C5 C4 121.9(10) . .
N1 C5 H5A 119.0 . .
C4 C5 H5A 119.0 . .
C7 C6 C10 114.2(9) . .
C7 C6 C3 127.4(9) . .
C10 C6 C3 118.3(9) . .
C8 C7 C6 123.5(9) . .
C8 C7 H7' 118.3 . .
C6 C7 H7' 118.3 . .
C7 C8 N2 121.6(10) . .
C7 C8 H8 119.2 . .
N2 C8 H8 119.2 . .
N2 C9 C10 124.5(10) . .
N2 C9 H9 117.8 . .
C10 C9 H9 117.8 . .
C9 C10 C6 120.4(10) . .
C9 C10 H10 119.8 . .
C6 C10 H10 119.8 . .
N3 C11 C12 121.8(12) . .
N3 C11 H11 119.1 . .
C12 C11 H11 119.1 . .
C13 C12 C11 122.0(11) . .
C13 C12 H12 119.0 . .
C11 C12 H12 119.0 . .
C14 C13 C12 115.4(10) . .
C14 C13 C16 123.4(10) . .
C12 C13 C16 121.1(11) . .
C13 C14 C15 122.1(11) . .
C13 C14 H14 118.9 . .
C15 C14 H14 118.9 . .
N3 C15 C14 121.6(10) . .
N3 C15 H15 119.2 . .
C14 C15 H15 119.2 . .
C20 C16 C17 112.9(9) . .
C20 C16 C13 122.2(10) . .
C17 C16 C13 124.9(10) . .
C18 C17 C16 122.7(11) . .
C18 C17 H17 118.7 . .
C16 C17 H17 118.7 . .
N4 C18 C17 122.0(11) . .
N4 C18 H18 119.0 . .
C17 C18 H18 119.0 . .
N4 C19 C20 124.0(10) . .
N4 C19 H19 118.0 . .
C20 C19 H19 118.0 . .
C19 C20 C16 121.1(10) . .
C19 C20 H20 119.5 . .
C16 C20 H20 119.5 . .
C22 C21 C26 117.9(10) . .
C22 C21 C27 119.1(9) . .
C26 C21 C27 123.0(9) . .
C23 C22 C21 122.7(10) . .
C23 C22 H22 118.7 . .
C21 C22 H22 118.7 . .
C22 C23 C24 118.0(11) . .
C22 C23 H23 121.0 . .
C24 C23 H23 121.0 . .
C25 C24 C23 121.2(11) . .
C25 C24 H24 119.4 . .
C23 C24 H24 119.4 . .
C26 C25 C24 119.8(9) . .
C26 C25 C28 121.5(9) . .
C24 C25 C28 118.7(10) . .
C25 C26 C21 120.0(9) . .
C25 C26 C29 119.6(8) . .
C21 C26 C29 120.2(9) . .
O3 C27 O4 121.0(11) . .
O3 C27 C21 122.3(10) . .
O4 C27 C21 116.5(10) . .
O1 C28 O2 125.7(10) . .
O1 C28 C25 119.9(9) . .
O2 C28 C25 114.4(10) . .
C34 C29 C30 119.5(9) . .
C34 C29 C26 118.9(8) . .
C30 C29 C26 121.5(10) . .
C31 C30 C29 120.2(10) . .
C31 C30 C36 119.2(10) . .
C29 C30 C36 120.5(10) . .
C32 C31 C30 119.1(11) . .
C32 C31 H31 120.5 . .
C30 C31 H31 120.5 . .
C31 C32 C33 120.9(11) . .
C31 C32 H32 119.5 . .
C33 C32 H32 119.5 . .
C34 C33 C32 121.3(11) . .
C34 C33 H33 119.3 . .
C32 C33 H33 119.3 . .
C33 C34 C29 118.9(9) . .
C33 C34 C35 118.7(10) . .
C29 C34 C35 122.2(9) . .
O6 C35 O5 124.3(10) . .
O6 C35 C34 120.1(10) . .
O5 C35 C34 115.6(10) . .
O8 C36 O7 123.7(13) . .
O8 C36 C30 116.8(13) . .
O7 C36 C30 119.5(13) . .
N3 Ag2 N4 170.3(3) 1_545 .
N3 Ag2 Ag2 96.1(2) 1_545 2_655
N4 Ag2 Ag2 92.9(2) . 2_655
H1WB O1W H1WA 109.5 . .
H2WA O2W H2WB 109.5 . .

loop_
_geom_bond_atom_site_label_1
_geom_bond_atom_site_label_2
_geom_bond_distance
_geom_bond_site_symmetry_2
Ag1 N1 2.157(8) .
Ag1 N2 2.170(8) 1_565
Ag1 Ag1 3.1959(19) 2_756
N1 C1 1.305(12) .
N1 C5 1.356(12) .
N2 C9 1.345(12) .
N2 C8 1.363(11) .
N2 Ag1 2.170(8) 1_545
N3 C11 1.337(14) .
N3 C15 1.342(13) .
N3 Ag2 2.145(8) 1_565
N4 C18 1.314(13) .
N4 C19 1.317(12) .
N4 Ag2 2.165(8) .
O1 C28 1.250(12) .
O2 C28 1.328(11) .
O3 C27 1.207(13) .
O4 C27 1.314(11) .
O4 H4 0.8200 .
O5 C35 1.297(11) .
O6 C35 1.214(13) .
O7 C36 1.280(14) .
O7 H7 0.8200 .
O8 C36 1.226(15) .
C1 C2 1.398(11) .
C1 H1 0.9300 .
C2 C3 1.403(13) .
C2 H2' 0.9300 .
C3 C4 1.363(14) .
C3 C6 1.478(11) .
C4 C5 1.376(12) .
C4 H4A 0.9300 .
C5 H5A 0.9300 .
C6 C7 1.377(12) .
C6 C10 1.404(12) .
C7 C8 1.347(12) .
C7 H7' 0.9300 .
C8 H8 0.9300 .
C9 C10 1.348(12) .
C9 H9 0.9300 .
C10 H10 0.9300 .
C11 C12 1.398(13) .
C11 H11 0.9300 .
C12 C13 1.359(13) .
C12 H12 0.9300 .
C13 C14 1.355(13) .
C13 C16 1.460(11) .
C14 C15 1.400(12) .
C14 H14 0.9300 .
C15 H15 0.9300 .
C16 C20 1.388(12) .
C16 C17 1.405(13) .
C17 C18 1.365(12) .
C17 H17 0.9300 .
C18 H18 0.9300 .
C19 C20 1.368(12) .
C19 H19 0.9300 .
C20 H20 0.9300 .
C21 C22 1.389(12) .
C21 C26 1.407(12) .
C21 C27 1.495(14) .
C22 C23 1.354(15) .
C22 H22 0.9300 .
C23 C24 1.395(14) .
C23 H23 0.9300 .
C24 C25 1.372(12) .
C24 H24 0.9300 .
C25 C26 1.370(12) .
C25 C28 1.509(13) .
C26 C29 1.525(12) .
C29 C34 1.383(13) .
C29 C30 1.434(13) .
C30 C31 1.387(13) .
C30 C36 1.509(15) .
C31 C32 1.353(14) .
C31 H31 0.9300 .
C32 C33 1.408(13) .
C32 H32 0.9300 .
C33 C34 1.368(12) .
C33 H33 0.9300 .
C34 C35 1.492(13) .
Ag2 N3 2.145(8) 1_545
Ag2 Ag2 3.3264(18) 2_655
O1W H1WB 0.8499 .
O1W H1WA 0.8501 .
O2W H2WA 0.8500 .
O2W H2WB 0.8500 .

loop_
_geom_hbond_atom_site_label_D
_geom_hbond_atom_site_label_H
_geom_hbond_atom_site_label_A
_geom_hbond_distance_DH
_geom_hbond_distance_HA
_geom_hbond_distance_DA
_geom_hbond_angle_DHA
_geom_hbond_site_symmetry_A
O4 H4 O5 0.82 1.71 2.496(11) 160.4 .
O7 H7 O2 0.82 1.61 2.410(11) 163.5 .
O1W H1WB O8 0.85 1.91 2.761(12) 178.6 1_545
O2W H2WA O6 0.85 2.00 2.851(15) 178.8 1_445

loop_
_geom_torsion_atom_site_label_1
_geom_torsion_atom_site_label_2
_geom_torsion_atom_site_label_3
_geom_torsion_atom_site_label_4
_geom_torsion
_geom_torsion_site_symmetry_1
_geom_torsion_site_symmetry_4
N2 Ag1 N1 C1 -85(2) 1_565 .
Ag1 Ag1 N1 C1 58.4(7) 2_756 .
N2 Ag1 N1 C5 100.8(18) 1_565 .
Ag1 Ag1 N1 C5 -115.8(7) 2_756 .
C5 N1 C1 C2 0.4(14) . .
Ag1 N1 C1 C2 -174.0(6) . .
N1 C1 C2 C3 0.6(15) . .
C1 C2 C3 C4 -0.2(14) . .
C1 C2 C3 C6 176.6(7) . .
C2 C3 C4 C5 -1.0(15) . .
C6 C3 C4 C5 -177.7(8) . .
C1 N1 C5 C4 -1.7(14) . .
Ag1 N1 C5 C4 172.8(7) . .
C3 C4 C5 N1 2.0(16) . .
C4 C3 C6 C7 -157.1(10) . .
C2 C3 C6 C7 26.3(15) . .
C4 C3 C6 C10 18.2(15) . .
C2 C3 C6 C10 -158.4(8) . .
C10 C6 C7 C8 5.5(15) . .
C3 C6 C7 C8 -179.0(10) . .
C6 C7 C8 N2 -4.9(17) . .
C9 N2 C8 C7 2.9(15) . .
Ag1 N2 C8 C7 179.7(7) 1_545 .
C8 N2 C9 C10 -2.2(17) . .
Ag1 N2 C9 C10 -179.0(8) 1_545 .
N2 C9 C10 C6 3.3(18) . .
C7 C6 C10 C9 -4.6(14) . .
C3 C6 C10 C9 179.5(10) . .
C15 N3 C11 C12 1.9(17) . .
Ag2 N3 C11 C12 -174.5(8) 1_565 .
N3 C11 C12 C13 -0.9(19) . .
C11 C12 C13 C14 -1.2(17) . .
C11 C12 C13 C16 175.5(9) . .
C12 C13 C14 C15 2.2(16) . .
C16 C13 C14 C15 -174.3(9) . .
C11 N3 C15 C14 -0.8(16) . .
Ag2 N3 C15 C14 175.8(7) 1_565 .
C13 C14 C15 N3 -1.3(17) . .
C14 C13 C16 C20 -6.2(15) . .
C12 C13 C16 C20 177.4(9) . .
C14 C13 C16 C17 175.9(9) . .
C12 C13 C16 C17 -0.5(15) . .
C20 C16 C17 C18 2.1(14) . .
C13 C16 C17 C18 -179.8(9) . .
C19 N4 C18 C17 1.6(17) . .
Ag2 N4 C18 C17 179.1(8) . .
C16 C17 C18 N4 -1.9(18) . .
C18 N4 C19 C20 -1.9(16) . .
Ag2 N4 C19 C20 -179.2(7) . .
N4 C19 C20 C16 2.3(15) . .
C17 C16 C20 C19 -2.3(13) . .
C13 C16 C20 C19 179.6(8) . .
C26 C21 C22 C23 2.5(16) . .
C27 C21 C22 C23 179.7(11) . .
C21 C22 C23 C24 -2.6(18) . .
C22 C23 C24 C25 4.9(17) . .
C23 C24 C25 C26 -7.2(16) . .
C23 C24 C25 C28 172.1(10) . .
C24 C25 C26 C21 6.9(15) . .
C28 C25 C26 C21 -172.3(9) . .
C24 C25 C26 C29 -177.2(9) . .
C28 C25 C26 C29 3.5(15) . .
C22 C21 C26 C25 -4.5(14) . .
C27 C21 C26 C25 178.3(10) . .
C22 C21 C26 C29 179.6(8) . .
C27 C21 C26 C29 2.5(14) . .
C22 C21 C27 O3 49.8(15) . .
C26 C21 C27 O3 -133.1(11) . .
C22 C21 C27 O4 -125.5(10) . .
C26 C21 C27 O4 51.6(13) . .
C26 C25 C28 O1 -119.5(12) . .
C24 C25 C28 O1 61.3(15) . .
C26 C25 C28 O2 62.6(14) . .
C24 C25 C28 O2 -116.6(11) . .
C25 C26 C29 C34 90.2(11) . .
C21 C26 C29 C34 -93.9(12) . .
C25 C26 C29 C30 -93.8(13) . .
C21 C26 C29 C30 82.1(11) . .
C34 C29 C30 C31 -2.2(16) . .
C26 C29 C30 C31 -178.2(9) . .
C34 C29 C30 C36 -178.7(10) . .
C26 C29 C30 C36 5.4(15) . .
C29 C30 C31 C32 2.9(17) . .
C36 C30 C31 C32 179.4(11) . .
C30 C31 C32 C33 -2.9(18) . .
C31 C32 C33 C34 2.3(18) . .
C32 C33 C34 C29 -1.6(16) . .
C32 C33 C34 C35 172.8(10) . .
C30 C29 C34 C33 1.6(15) . .
C26 C29 C34 C33 177.7(9) . .
C30 C29 C34 C35 -172.6(9) . .
C26 C29 C34 C35 3.5(15) . .
C33 C34 C35 O6 63.7(15) . .
C29 C34 C35 O6 -122.1(12) . .
C33 C34 C35 O5 -114.7(11) . .
C29 C34 C35 O5 59.4(14) . .
C31 C30 C36 O8 55.3(15) . .
C29 C30 C36 O8 -128.2(12) . .
C31 C30 C36 O7 -125.1(12) . .
C29 C30 C36 O7 51.4(15) . .
C18 N4 Ag2 Ag2 -116.5(8) . 2_655
C19 N4 Ag2 Ag2 60.8(8) . 2_655
